data_4076224
loop_
_publ_author_name
'Cheung, Mak-Shuen'
'Chan, Hoi-Shan'
'Xie, Zuowei'

_publ_section_title
;
 Synthesis, Structural Characterization, and Reactivity of 13-Vertex
 Lanthanacarboranes Bearing \h7-arachno-Carboranyl Ligands
;
_journal_issue 18
_journal_name_full Organometallics
_journal_page_first 4468
_journal_paper_doi 10.1021/om050417j
_journal_volume 24
_journal_year 2005
_chemical_formula_sum 'C22 H60 B20 N4 Na2 O2 Y2'
_chemical_formula_weight 852.74
_chemical_name_systematic
; 
 ? 
;
_space_group_IT_number 14
_symmetry_cell_setting monoclinic
_symmetry_space_group_name_Hall '-P 2ybc'
_symmetry_space_group_name_H-M 'P 1 21/c 1'
_atom_sites_solution_hydrogens geom
_atom_sites_solution_primary direct
_atom_sites_solution_secondary difmap
_audit_creation_method SHELXL-97
_cell_angle_alpha 90.00
_cell_angle_beta 98.648(3)
_cell_angle_gamma 90.00
_cell_formula_units_Z 2
_cell_length_a 12.5580(16)
_cell_length_b 9.7328(12)
_cell_length_c 18.270(2)
_cell_measurement_temperature 293(2)
_cell_volume 2207.7(5)
_computing_cell_refinement 'BRUKER SMART CCD DIFFRACTOMETER'
_computing_data_collection 'BRUKER SMART CCD DIFFRACTOMETER'
_computing_data_reduction 'BRUKER SMART CCD DIFFRACTOMETER'
_computing_molecular_graphics 'SIEMENS SHELXTL'
_computing_publication_material 'SIEMENS SHELXTL'
_computing_structure_refinement 'SHELXL-97 (Sheldrick, 1997)'
_computing_structure_solution 'SHELXS-97 (Sheldrick, 1990)'
_diffrn_ambient_temperature 293(2)
_diffrn_measured_fraction_theta_full 0.999
_diffrn_measured_fraction_theta_max 0.999
_diffrn_measurement_device_type 'BRUKER SMART CCD DIFFRACTOMETER'
_diffrn_measurement_method 'OMEGA SCAN'
_diffrn_radiation_monochromator graphite
_diffrn_radiation_source 'fine-focus sealed tube'
_diffrn_radiation_type MoK\a
_diffrn_radiation_wavelength 0.71073
_diffrn_reflns_av_R_equivalents 0.0503
_diffrn_reflns_av_sigmaI/netI 0.0665
_diffrn_reflns_limit_h_max 14
_diffrn_reflns_limit_h_min -13
_diffrn_reflns_limit_k_max 11
_diffrn_reflns_limit_k_min -11
_diffrn_reflns_limit_l_max 21
_diffrn_reflns_limit_l_min -20
_diffrn_reflns_number 11575
_diffrn_reflns_theta_full 25.00
_diffrn_reflns_theta_max 25.00
_diffrn_reflns_theta_min 1.64
_exptl_absorpt_coefficient_mu 2.663
_exptl_absorpt_correction_T_max 1.0000
_exptl_absorpt_correction_T_min 0.4155
_exptl_absorpt_correction_type SADABS
_exptl_crystal_colour COLOURLESS
_exptl_crystal_density_diffrn 1.283
_exptl_crystal_density_method 'not measured'
_exptl_crystal_description BLOCK
_exptl_crystal_F_000 872
_exptl_crystal_size_max 0.40
_exptl_crystal_size_mid 0.30
_exptl_crystal_size_min 0.20
_refine_diff_density_max 1.326
_refine_diff_density_min -0.793
_refine_diff_density_rms 0.150
_refine_ls_extinction_method none
_refine_ls_goodness_of_fit_ref 1.013
_refine_ls_hydrogen_treatment riding
_refine_ls_matrix_type full
_refine_ls_number_parameters 277
_refine_ls_number_reflns 3887
_refine_ls_number_restraints 8
_refine_ls_restrained_S_all 1.089
_refine_ls_R_factor_all 0.0911
_refine_ls_R_factor_gt 0.0621
_refine_ls_shift/su_max 0.006
_refine_ls_shift/su_mean 0.000
_refine_ls_structure_factor_coef Fsqd
_refine_ls_weighting_details 'calc w=1/[\s^2^(Fo^2^)+(0.1481P)^2^+0.0000P] where P=(Fo^2^+2Fc^2^)/3'
_refine_ls_weighting_scheme calc
_refine_ls_wR_factor_gt 0.1922
_refine_ls_wR_factor_ref 0.2109
_reflns_number_gt 2712
_reflns_number_total 3887
_reflns_threshold_expression >2sigma(I)
_cod_data_source_file tom050489si20050526_050851.cif
_cod_data_source_block 8
_cod_depositor_comments
;
The following automatic conversions were performed:

'_symmetry_cell_setting' value 'MONOCLINIC' changed to 'monoclinic'
according to /home/saulius/struct/CIF-dictionaries/cif_core.dic
dictionary named 'cif_core.dic' version 2.4.1 from 2010-06-29.

Automatic conversion script
Id: cif_fix_values 1715 2011-07-08 13:25:40Z adriana 
;
_cod_original_sg_symbol_H-M P2(1)/c
_cod_database_code 4076224

loop_
_symmetry_equiv_pos_as_xyz
'x, y, z'
'-x, y+1/2, -z+1/2'
'-x, -y, -z'
'x, -y-1/2, z-1/2'

loop_
_atom_site_label
_atom_site_type_symbol
_atom_site_fract_x
_atom_site_fract_y
_atom_site_fract_z
_atom_site_U_iso_or_equiv
_atom_site_adp_type
_atom_site_occupancy
_atom_site_symmetry_multiplicity
_atom_site_calc_flag
_atom_site_refinement_flags
_atom_site_disorder_assembly
_atom_site_disorder_group
Y1 Y 0.614294(1) -0.399476(1) 1.058512(0) 0.02547(0) Uani 1 1 d . . .
Na1 Na 1.003832(3) -0.300878(6) 0.947145(3) 0.06461(2) Uani 1 1 d D . .
C2 C 0.701507(8) -0.617019(9) 1.070154(6) 0.03115(3) Uani 1 1 d . B .
C5 C 0.712365(8) -0.279328(11) 0.975057(6) 0.03982(3) Uani 1 1 d . . .
C11 C 0.702624(8) -0.689072(11) 1.145454(5) 0.03936(3) Uani 1 1 d . . .
H11A H 0.6335 -0.7337 1.1452 0.047 Uiso 1 1 calc R A 1
H11B H 0.7570 -0.7606 1.1498 0.047 Uiso 1 1 calc R A 1
C12 C 0.72246(2) -0.60640(3) 1.208453(14) 0.06508(10) Uani 0.50 1 d P B 1
C12' C 0.644987(15) -0.61002(2) 1.201429(11) 0.03241(6) Uani 0.50 1 d P B 2
C13 C 0.631462(17) -0.399013(15) 1.255813(8) 0.10608(7) Uani 1 1 d . B .
H13A H 0.6628 -0.4432 1.3009 0.159 Uiso 1 1 calc R . .
H13B H 0.5544 -0.4042 1.2510 0.159 Uiso 1 1 calc R . .
H13C H 0.6533 -0.3044 1.2569 0.159 Uiso 1 1 calc R . .
C14 C 0.714283(10) -0.127090(11) 0.983546(8) 0.05784(4) Uani 1 1 d . C .
H14A H 0.7880 -0.0987 1.0003 0.069 Uiso 1 1 calc R . .
H14B H 0.6920 -0.0861 0.9353 0.069 Uiso 1 1 calc R . .
C15 C 0.646832(14) -0.072768(13) 1.034385(10) 0.08572(6) Uani 1 1 d . . .
H15A H 0.6739 0.0175 1.0502 0.103 Uiso 1 1 calc R C .
H15B H 0.5749 -0.0603 1.0074 0.103 Uiso 1 1 calc R . .
C16 C 0.747231(14) -0.126002(16) 1.148662(10) 0.09372(7) Uani 1 1 d . . .
H16A H 0.7528 -0.0309 1.1625 0.141 Uiso 1 1 calc R C .
H16B H 0.8054 -0.1498 1.1224 0.141 Uiso 1 1 calc R . .
H16C H 0.7509 -0.1818 1.1923 0.141 Uiso 1 1 calc R . .
C17 C 0.557602(11) -0.089274(12) 1.139218(8) 0.06930(5) Uani 1 1 d . . .
H17A H 0.5668 0.0087 1.1410 0.104 Uiso 1 1 calc R C .
H17B H 0.5668 -0.1252 1.1887 0.104 Uiso 1 1 calc R . .
H17C H 0.4866 -0.1110 1.1146 0.104 Uiso 1 1 calc R . .
O1 O 0.666399(6) -0.465221(9) 1.195303(4) 0.05219(3) Uani 1 1 d . . .
N1 N 0.638547(7) -0.151189(9) 1.098245(6) 0.04985(3) Uani 1 1 d . C .
B3 B 0.803954(8) -0.525614(12) 1.058877(6) 0.03257(3) Uani 1 1 d . . .
B4 B 0.809632(9) -0.370186(12) 1.016907(7) 0.03410(3) Uani 1 1 d . B .
B6 B 0.633135(9) -0.359654(14) 0.911670(7) 0.04058(4) Uani 1 1 d . B .
B7 B 0.592939(8) -0.531029(13) 0.922691(6) 0.03444(3) Uani 1 1 d . . .
B8 B 0.623515(9) -0.651477(13) 0.996236(6) 0.03328(3) Uani 1 1 d . . .
B9 B 0.765690(9) -0.681970(13) 1.009803(7) 0.03850(4) Uani 1 1 d . . .
B10 B 0.817846(8) -0.537530(14) 0.954810(6) 0.03899(4) Uani 1 1 d . . .
B11 B 0.776229(9) -0.354821(15) 0.915954(7) 0.04306(4) Uani 1 1 d . B .
B12 B 0.706172(9) -0.495667(16) 0.877070(6) 0.04528(4) Uani 1 1 d . B .
B13 B 0.701075(9) -0.649843(15) 0.920894(7) 0.04672(4) Uani 1 1 d . B .
H10A H 0.91111(9) -0.55527(12) 0.93376(6) 0.0652(4) Uiso 1 1 d . . .
H8A H 0.55093(8) -0.74240(10) 1.00899(6) 0.0532(3) Uiso 1 1 d . . .
H9A H 0.78489(9) -0.76973(11) 1.01266(6) 0.0614(3) Uiso 1 1 d . . .
H4A H 0.88462(8) -0.29471(10) 1.04370(5) 0.0462(3) Uiso 1 1 d . . .
H7A H 0.50774(9) -0.55951(12) 0.88136(7) 0.0699(4) Uiso 1 1 d . . .
H6A H 0.57356(6) -0.29830(8) 0.86581(4) 0.0182(2) Uiso 1 1 d . . .
H3A H 0.86795(7) -0.56811(9) 1.12198(5) 0.0373(3) Uiso 1 1 d . . .
H13D H 0.70524(10) -0.71310(12) 0.89029(7) 0.0908(4) Uiso 1 1 d . . .
H12C H 0.68990(7) -0.50677(11) 0.82542(5) 0.0481(3) Uiso 1 1 d . . .
H11C H 0.83146(7) -0.30966(9) 0.88371(5) 0.0309(2) Uiso 1 1 d . . .
N2 N 1.012370(16) -0.149065(19) 0.840801(5) 0.07429(7) Uiso 0.50 1 d PD C 1
C19 C 1.056425(19) -0.15118(4) 0.699481(5) 0.15053(18) Uiso 0.50 1 d PD C 1
N2' N 0.995731(17) -0.225916(15) 0.818280(6) 0.14820(14) Uiso 0.50 1 d PD C 2
C19' C 1.067781(17) -0.040633(14) 0.727648(7) 0.15620(18) Uiso 0.50 1 d PD C 2
C18 C 1.029307(13) -0.146278(15) 0.777421(5) 0.17330(11) Uiso 1 1 d D . .

loop_
_atom_site_aniso_label
_atom_site_aniso_U_11
_atom_site_aniso_U_22
_atom_site_aniso_U_33
_atom_site_aniso_U_23
_atom_site_aniso_U_13
_atom_site_aniso_U_12
Y1 0.02036(0) 0.03051(0) 0.02663(0) -0.00237(0) 0.00707(0) -0.00250(0)
Na1 0.03041(2) 0.10488(4) 0.06100(3) 0.01732(3) 0.01491(2) 0.00905(3)
C2 0.02702(4) 0.03007(5) 0.03765(5) -0.00179(4) 0.00907(4) 0.00029(4)
C5 0.02996(5) 0.04747(6) 0.04421(5) 0.01403(5) 0.01265(4) -0.00493(5)
C11 0.03443(5) 0.04150(6) 0.04347(5) 0.01555(5) 0.01015(4) 0.00381(5)
C12 0.08361(18) 0.06528(17) 0.04218(13) 0.00897(13) -0.00414(13) 0.01336(15)
C12' 0.02107(9) 0.04819(12) 0.02677(9) 0.00771(9) -0.00035(7) -0.00200(9)
C13 0.17731(17) 0.10191(12) 0.04600(7) -0.03230(7) 0.03947(9) -0.01417(11)
C14 0.04485(6) 0.04596(7) 0.08029(9) 0.02043(6) 0.00154(6) -0.01364(5)
C15 0.10779(11) 0.03711(7) 0.11898(12) -0.00268(8) 0.03887(9) -0.00492(8)
C16 0.07867(10) 0.09006(11) 0.10716(13) -0.01505(10) -0.00314(10) 0.00319(9)
C17 0.06528(8) 0.05424(8) 0.08818(10) -0.01884(7) 0.01093(7) 0.00330(7)
O1 0.04802(4) 0.07922(5) 0.02977(4) -0.00323(4) 0.00731(3) 0.00121(4)
N1 0.05006(5) 0.03076(4) 0.07383(6) -0.00309(5) 0.02588(4) -0.00030(4)
B3 0.02061(5) 0.04116(7) 0.03714(6) -0.00086(5) 0.00826(4) -0.00037(5)
B4 0.02122(5) 0.04560(7) 0.03585(6) -0.00015(5) 0.00547(4) -0.00373(5)
B6 0.02767(5) 0.06195(8) 0.03383(6) 0.01560(6) 0.01014(5) 0.00341(6)
B7 0.01896(5) 0.05261(7) 0.03215(6) -0.00195(6) 0.00511(4) -0.00127(5)
B8 0.02494(5) 0.04033(6) 0.03546(6) -0.01041(5) 0.00742(5) -0.00008(5)
B9 0.03000(5) 0.04214(7) 0.04331(6) -0.01016(6) 0.00535(5) 0.00178(5)
B10 0.01813(5) 0.06618(8) 0.03388(6) -0.00451(6) 0.00783(4) 0.00144(5)
B11 0.02617(5) 0.06281(8) 0.04185(7) 0.01042(6) 0.01048(5) -0.00400(6)
B12 0.02541(5) 0.09076(10) 0.02126(5) 0.00022(6) 0.00863(4) -0.00265(7)
B13 0.02539(5) 0.07236(8) 0.04493(6) -0.02565(6) 0.01343(5) 0.00352(6)

loop_
_atom_type_symbol
_atom_type_description
_atom_type_scat_dispersion_real
_atom_type_scat_dispersion_imag
_atom_type_scat_source
C C 0.0033 0.0016 'International Tables Vol C Tables 4.2.6.8 and 6.1.1.4'
H H 0.0000 0.0000 'International Tables Vol C Tables 4.2.6.8 and 6.1.1.4'
B B 0.0013 0.0007 'International Tables Vol C Tables 4.2.6.8 and 6.1.1.4'
N N 0.0061 0.0033 'International Tables Vol C Tables 4.2.6.8 and 6.1.1.4'
O O 0.0106 0.0060 'International Tables Vol C Tables 4.2.6.8 and 6.1.1.4'
Na Na 0.0362 0.0249 'International Tables Vol C Tables 4.2.6.8 and 6.1.1.4'
Y Y -2.7962 3.5667 'International Tables Vol C Tables 4.2.6.8 and 6.1.1.4'

loop_
_geom_angle_atom_site_label_1
_geom_angle_atom_site_label_2
_geom_angle_atom_site_label_3
_geom_angle
_geom_angle_site_symmetry_1
_geom_angle_site_symmetry_3
C2 Y1 C5 102.527(8) . .
C2 Y1 N1 142.290(6) . .
C5 Y1 N1 70.486(7) . .
C2 Y1 O1 69.180(4) . .
C5 Y1 O1 131.227(6) . .
N1 Y1 O1 87.516(6) . .
C2 Y1 B3 36.343(3) . .
C5 Y1 B3 71.594(8) . .
N1 Y1 B3 111.632(6) . .
O1 Y1 B3 77.701(5) . .
C2 Y1 B4 72.087(6) . .
C5 Y1 B4 36.196(4) . .
N1 Y1 B4 84.506(4) . .
O1 Y1 B4 101.052(6) . .
B3 Y1 B4 36.971(6) . .
C2 Y1 B8 35.394(6) . .
C5 Y1 B8 96.635(8) . .
N1 Y1 B8 166.747(4) . .
O1 Y1 B8 99.334(7) . .
B3 Y1 B8 59.522(5) . .
B4 Y1 B8 83.055(5) . .
C2 Y1 B6 96.112(5) . .
C5 Y1 B6 35.570(4) . .
N1 Y1 B6 96.940(6) . .
O1 Y1 B6 159.400(4) . .
B3 Y1 B6 81.976(5) . .
B4 Y1 B6 59.643(5) . .
B8 Y1 B6 72.758(7) . .
C2 Y1 B7 101.586(7) . 3_647
C5 Y1 B7 141.361(4) . 3_647
N1 Y1 B7 105.881(4) . 3_647
O1 Y1 B7 85.691(6) . 3_647
B3 Y1 B7 137.910(8) . 3_647
B4 Y1 B7 167.981(4) . 3_647
B8 Y1 B7 86.052(5) . 3_647
B6 Y1 B7 112.099(4) . 3_647
C2 Y1 B7 69.502(6) . .
C5 Y1 B7 69.281(8) . .
N1 Y1 B7 133.663(4) . .
O1 Y1 B7 137.155(7) . .
B3 Y1 B7 75.912(5) . .
B4 Y1 B7 76.430(6) . .
B8 Y1 B7 37.894(4) . .
B6 Y1 B7 37.213(7) . .
B7 Y1 B7 91.840(5) 3_647 .
C2 Y1 B8 126.169(4) . 3_647
C5 Y1 B8 106.458(7) . 3_647
N1 Y1 B8 90.488(4) . 3_647
O1 Y1 B8 117.019(4) . 3_647
B3 Y1 B8 154.620(5) . 3_647
B4 Y1 B8 141.359(7) . 3_647
B8 Y1 B8 96.377(4) . 3_647
B6 Y1 B8 83.154(5) . 3_647
B7 Y1 B8 35.311(6) 3_647 3_647
B7 Y1 B8 79.796(5) . 3_647
C2 Y1 Y1 83.799(8) . 3_647
C5 Y1 Y1 107.803(8) . 3_647
N1 Y1 Y1 133.901(3) . 3_647
O1 Y1 Y1 118.292(5) . 3_647
B3 Y1 Y1 110.929(8) . 3_647
B4 Y1 Y1 122.199(7) . 3_647
B8 Y1 Y1 51.862(5) . 3_647
B6 Y1 Y1 72.335(6) . 3_647
B7 Y1 Y1 46.021(6) 3_647 3_647
B7 Y1 Y1 45.819(5) . 3_647
B8 Y1 Y1 44.516(6) 3_647 3_647
N2' Na1 N2 20.278(5) . .
N2' Na1 B11 88.142(6) . .
N2 Na1 B11 96.506(6) . .
N2' Na1 B9 100.014(7) . 3_747
N2 Na1 B9 95.110(7) . 3_747
B11 Na1 B9 165.566(5) . 3_747
N2' Na1 B3 92.887(7) . 3_747
N2 Na1 B3 100.421(8) . 3_747
B11 Na1 B3 132.804(8) . 3_747
B9 Na1 B3 35.709(6) 3_747 3_747
N2' Na1 B4 123.845(7) . .
N2 Na1 B4 127.418(6) . .
B11 Na1 B4 36.359(6) . .
B9 Na1 B4 135.915(7) 3_747 .
B3 Na1 B4 127.449(8) 3_747 .
N2' Na1 B10 129.177(7) . 3_747
N2 Na1 B10 130.747(8) . 3_747
B11 Na1 B10 129.461(7) . 3_747
B9 Na1 B10 36.961(5) 3_747 3_747
B3 Na1 B10 37.365(6) 3_747 3_747
B4 Na1 B10 101.823(9) . 3_747
C11 C2 B8 125.949(11) . .
C11 C2 B9 119.987(11) . .
B8 C2 B9 68.715(12) . .
C11 C2 B3 117.854(8) . .
B8 C2 B3 114.470(11) . .
B9 C2 B3 68.373(10) . .
C11 C2 Y1 115.265(8) . .
B8 C2 Y1 83.951(8) . .
B9 C2 Y1 124.474(8) . .
B3 C2 Y1 82.075(10) . .
C14 C5 B4 119.936(10) . .
C14 C5 B6 123.784(10) . .
B4 C5 B6 114.736(12) . .
C14 C5 B11 121.342(11) . .
B4 C5 B11 69.463(11) . .
B6 C5 B11 67.283(11) . .
C14 C5 Y1 114.823(9) . .
B4 C5 Y1 81.697(10) . .
B6 C5 Y1 84.256(10) . .
B11 C5 Y1 123.791(11) . .
C12 C11 C2 116.744(16) . .
C12 C11 C12' 37.802(16) . .
C2 C11 C12' 114.955(13) . .
C11 C12 O1 111.321(19) . .
O1 C12' C11 108.909(15) . .
C15 C14 C5 115.350(11) . .
N1 C15 C14 117.123(13) . .
C13 O1 C12' 107.641(13) . .
C13 O1 C12 118.286(14) . .
C12' O1 C12 37.379(15) . .
C13 O1 Y1 125.968(11) . .
C12' O1 Y1 107.210(9) . .
C12 O1 Y1 114.595(11) . .
C15 N1 C17 109.876(13) . .
C15 N1 C16 103.796(13) . .
C17 N1 C16 104.249(14) . .
C15 N1 Y1 107.472(11) . .
C17 N1 Y1 118.206(8) . .
C16 N1 Y1 112.321(8) . .
C2 B3 B4 129.789(9) . .
C2 B3 B9 55.513(8) . .
B4 B3 B9 123.687(12) . .
C2 B3 B10 106.571(8) . .
B4 B3 B10 66.132(9) . .
B9 B3 B10 61.063(8) . .
C2 B3 Y1 61.582(10) . .
B4 B3 Y1 71.884(7) . .
B9 B3 Y1 102.486(8) . .
B10 B3 Y1 103.655(6) . .
C2 B3 Na1 111.270(11) . 3_747
B4 B3 Na1 113.604(9) . 3_747
B9 B3 Na1 69.905(9) . 3_747
B10 B3 Na1 74.658(6) . 3_747
Y1 B3 Na1 172.159(5) . 3_747
C5 B4 B3 128.577(10) . .
C5 B4 B11 55.521(7) . .
B3 B4 B11 120.426(9) . .
C5 B4 B10 106.220(10) . .
B3 B4 B10 62.629(11) . .
B11 B4 B10 61.239(9) . .
C5 B4 Y1 62.107(9) . .
B3 B4 Y1 71.145(6) . .
B11 B4 Y1 102.257(8) . .
B10 B4 Y1 101.616(6) . .
C5 B4 Na1 106.456(10) . .
B3 B4 Na1 118.947(7) . .
B11 B4 Na1 68.373(8) . .
B10 B4 Na1 80.030(7) . .
Y1 B4 Na1 168.519(5) . .
C5 B6 B7 122.240(10) . .
C5 B6 B12 108.705(11) . .
B7 B6 B12 60.564(10) . .
C5 B6 B11 56.472(8) . .
B7 B6 B11 108.852(9) . .
B12 B6 B11 57.775(8) . .
C5 B6 Y1 60.174(8) . .
B7 B6 Y1 71.807(6) . .
B12 B6 Y1 111.434(8) . .
B11 B6 Y1 101.185(7) . .
B6 B7 B8 132.529(9) . .
B6 B7 B12 60.184(8) . .
B8 B7 B12 112.480(10) . .
B6 B7 B13 112.245(11) . .
B8 B7 B13 60.652(9) . .
B12 B7 B13 57.039(10) . .
B6 B7 Y1 122.523(7) . 3_647
B8 B7 Y1 81.093(7) . 3_647
B12 B7 Y1 159.531(7) . 3_647
B13 B7 Y1 125.230(11) . 3_647
B6 B7 Y1 70.980(8) . .
B8 B7 Y1 69.356(10) . .
B12 B7 Y1 110.632(8) . .
B13 B7 Y1 110.124(7) . .
Y1 B7 Y1 88.160(6) 3_647 .
C2 B8 B7 122.725(11) . .
C2 B8 B9 55.930(8) . .
B7 B8 B9 108.120(9) . .
C2 B8 B13 108.312(12) . .
B7 B8 B13 59.857(9) . .
B9 B8 B13 57.642(8) . .
C2 B8 Y1 60.655(6) . .
B7 B8 Y1 72.750(10) . .
B9 B8 Y1 101.324(6) . .
B13 B8 Y1 111.986(8) . .
C2 B8 Y1 134.227(8) . 3_647
B7 B8 Y1 63.596(5) . 3_647
B9 B8 Y1 168.909(7) . 3_647
B13 B8 Y1 111.334(9) . 3_647
Y1 B8 Y1 83.623(4) . 3_647
C2 B9 B13 111.318(12) . .
C2 B9 B8 55.355(8) . .
B13 B9 B8 61.524(8) . .
C2 B9 B3 56.115(8) . .
B13 B9 B3 111.594(11) . .
B8 B9 B3 96.612(9) . .
C2 B9 B10 108.854(12) . .
B13 B9 B10 61.359(9) . .
B8 B9 B10 102.708(9) . .
B3 B9 B10 63.210(11) . .
C2 B9 Na1 115.187(9) . 3_747
B13 B9 Na1 125.104(8) . 3_747
B8 B9 Na1 170.160(8) . 3_747
B3 B9 Na1 74.386(6) . 3_747
B10 B9 Na1 77.045(7) . 3_747
B13 B10 B12 54.237(9) . .
B13 B10 B9 54.834(8) . .
B12 B10 B9 106.367(10) . .
B13 B10 B3 100.328(9) . .
B12 B10 B3 124.037(10) . .
B9 B10 B3 55.726(8) . .
B13 B10 B11 105.023(10) . .
B12 B10 B11 53.278(7) . .
B9 B10 B11 140.316(10) . .
B3 B10 B11 104.061(9) . .
B13 B10 B4 124.302(10) . .
B12 B10 B4 98.960(10) . .
B9 B10 B4 104.575(12) . .
B3 B10 B4 51.239(7) . .
B11 B10 B4 55.311(10) . .
B13 B10 Na1 111.199(11) . 3_747
B12 B10 Na1 160.417(8) . 3_747
B9 B10 Na1 65.995(9) . 3_747
B3 B10 Na1 67.978(7) . 3_747
B11 B10 Na1 143.722(7) . 3_747
B4 B10 Na1 100.440(9) . 3_747
C5 B11 B12 111.308(11) . .
C5 B11 B6 56.245(8) . .
B12 B11 B6 60.888(8) . .
C5 B11 B4 55.015(9) . .
B12 B11 B4 112.017(10) . .
B6 B11 B4 96.790(9) . .
C5 B11 B10 107.653(11) . .
B12 B11 B10 61.220(10) . .
B6 B11 B10 101.765(9) . .
B4 B11 B10 63.450(7) . .
C5 B11 Na1 111.274(9) . .
B12 B11 Na1 131.078(8) . .
B6 B11 Na1 167.307(9) . .
B4 B11 Na1 75.267(6) . .
B10 B11 Na1 83.730(7) . .
B13 B12 B11 123.977(11) . .
B13 B12 B6 115.447(12) . .
B11 B12 B6 61.337(11) . .
B13 B12 B7 61.515(8) . .
B11 B12 B7 110.715(11) . .
B6 B12 B7 59.252(10) . .
B13 B12 B10 62.122(8) . .
B11 B12 B10 65.502(9) . .
B6 B12 B10 104.950(11) . .
B7 B12 B10 99.268(12) . .
B12 B13 B9 123.612(10) . .
B12 B13 B7 61.446(9) . .
B9 B13 B7 110.468(10) . .
B12 B13 B8 115.397(10) . .
B9 B13 B8 60.834(11) . .
B7 B13 B8 59.491(8) . .
B12 B13 B10 63.641(9) . .
B9 B13 B10 63.807(8) . .
B7 B13 B10 100.185(13) . .
B8 B13 B10 103.913(11) . .
C18 N2 Na1 143.734(15) . .
C18 N2' Na1 145.529(12) . .
N2' C18 N2 42.112(12) . .
N2' C18 C19' 176.962(17) . .
N2 C18 C19' 135.672(15) . .
N2' C18 C19 135.804(19) . .
N2 C18 C19 175.81(2) . .
C19' C18 C19 46.589(16) . .

loop_
_geom_bond_atom_site_label_1
_geom_bond_atom_site_label_2
_geom_bond_distance
_geom_bond_site_symmetry_2
Y1 C2 2.3786(3) .
Y1 C5 2.4029(2) .
Y1 N1 2.5284(3) .
Y1 O1 2.5675(3) .
Y1 B3 2.6787(3) .
Y1 B4 2.6902(3) .
Y1 B8 2.7135(3) .
Y1 B6 2.7559(3) .
Y1 B7 2.7599(3) 3_647
Y1 B7 2.7693(3) .
Y1 B8 3.0441(4) 3_647
Y1 Y1 3.8464(3) 3_647
Na1 N2' 2.4523(3) .
Na1 N2 2.4561(3) .
Na1 B11 2.8775(4) .
Na1 B9 2.8878(4) 3_747
Na1 B3 2.9615(3) 3_747
Na1 B4 2.9936(3) .
Na1 B10 3.0807(3) 3_747
C2 C11 1.5424(2) .
C2 B8 1.5805(2) .
C2 B9 1.5913(2) .
C2 B3 1.6027(2) .
C5 C14 1.4896(2) .
C5 B4 1.60554(19) .
C5 B6 1.61116(19) .
C5 B11 1.6154(2) .
C11 C12 1.3958(3) .
C11 C12' 1.5441(2) .
C12 O1 1.5461(3) .
C12' O1 1.4422(3) .
C13 O1 1.4056(2) .
C14 C15 1.4479(3) .
C15 N1 1.4111(2) .
C16 N1 1.5470(2) .
C17 N1 1.4784(2) .
B3 B4 1.7023(2) .
B3 B9 1.7947(2) .
B3 B10 1.9387(3) .
B3 Na1 2.9615(3) 3_747
B4 B11 1.8351(3) .
B4 B10 1.9964(3) .
B6 B7 1.7630(3) .
B6 B12 1.7798(2) .
B6 B11 1.7875(3) .
B7 B8 1.7810(2) .
B7 B12 1.7865(2) .
B7 B13 1.7877(2) .
B7 Y1 2.7599(3) 3_647
B8 B9 1.7900(3) .
B8 B13 1.8019(2) .
B8 Y1 3.0441(4) 3_647
B9 B13 1.7316(2) .
B9 B10 1.9007(2) .
B9 Na1 2.8878(4) 3_747
B10 B13 1.8590(2) .
B10 B12 1.8844(2) .
B10 B11 1.9565(3) .
B10 Na1 3.0807(3) 3_747
B11 B12 1.7233(2) .
B12 B13 1.7065(3) .
N2 C18 1.2087(2) .
C19 C18 1.5139(3) .
N2' C18 1.1960(2) .
C19' C18 1.4999(2) .
